data_7249080
loop_
_publ_author_name
'Odubo, Favour E.'
'Muthuramesh, Snehashree'
'Zeller, Matthias'
'Rosokha, Sergiy V.'

_publ_section_title
;
 Anion-&#x3c0; interaction with alkenes: persistent complexes <i>vs.</i>
 irreversible reactions of anions with tetracyanoethylene.
;
_journal_issue 31
_journal_name_full 'Physical chemistry chemical physics : PCCP'
_journal_page_first 21030
_journal_page_last 21039
_journal_paper_doi 10.1039/d4cp02573c
_journal_volume 26
_journal_year 2024
_chemical_formula_moiety 'C19 H18 P, C6 N4, Br'
_chemical_formula_sum 'C25 H18 Br N4 P'
_chemical_formula_weight 485.31
_space_group_crystal_system triclinic
_space_group_IT_number 2
_space_group_name_Hall '-P 1'
_space_group_name_H-M_alt 'P -1'
_atom_sites_solution_hydrogens geom
_atom_sites_solution_primary dual
_atom_sites_solution_secondary difmap
_audit_creation_method SHELXL-2019/3
_audit_update_record
;
2024-05-05 deposited with the CCDC.	2024-07-22 downloaded from the CCDC.
;
_cell_angle_alpha 118.266(2)
_cell_angle_beta 90.146(2)
_cell_angle_gamma 115.285(2)
_cell_formula_units_Z 2
_cell_length_a 10.8503(4)
_cell_length_b 11.6951(4)
_cell_length_c 12.0077(4)
_cell_measurement_reflns_used 9831
_cell_measurement_temperature 150(2)
_cell_measurement_theta_max 32.8370
_cell_measurement_theta_min 2.5269
_cell_volume 1172.64(8)
_computing_cell_refinement 'SAINT V8.40B (Bruker, 2020)'
_computing_data_collection 'Apex4 v2022.10-1 (Bruker, 2022)'
_computing_data_reduction 'SAINT V8.40B (Bruker, 2020)'
_computing_structure_refinement
;  
SHELXL-2019/2 (Sheldrick, 2015a, 2019), 
SHELXLE Rev1573 (H\"ubschle et al., 2011)
;
_computing_structure_solution 'SHELXT (Sheldrick, 2015b)'
_diffrn_ambient_temperature 150(2)
_diffrn_detector_area_resol_mean 7.4074
_diffrn_detector_type 'PhotonII charge-integrating pixel array (CPAD)'
_diffrn_measured_fraction_theta_full 0.999
_diffrn_measured_fraction_theta_max 0.998
_diffrn_measurement_device 'three circle diffractometer'
_diffrn_measurement_device_type 'Bruker AXS D8 Quest'
_diffrn_measurement_method 'omega and phi scans'
_diffrn_radiation_monochromator 'Triumph curved graphite crystal'
_diffrn_radiation_type MoK\a
_diffrn_radiation_wavelength 0.71073
_diffrn_reflns_av_R_equivalents 0.0558
_diffrn_reflns_av_unetI/netI 0.0330
_diffrn_reflns_Laue_measured_fraction_full 0.999
_diffrn_reflns_Laue_measured_fraction_max 0.998
_diffrn_reflns_limit_h_max 16
_diffrn_reflns_limit_h_min -16
_diffrn_reflns_limit_k_max 18
_diffrn_reflns_limit_k_min -18
_diffrn_reflns_limit_l_max 18
_diffrn_reflns_limit_l_min -18
_diffrn_reflns_number 67705
_diffrn_reflns_point_group_measured_fraction_full 0.999
_diffrn_reflns_point_group_measured_fraction_max 0.998
_diffrn_reflns_theta_full 25.242
_diffrn_reflns_theta_max 33.184
_diffrn_reflns_theta_min 2.527
_diffrn_source 'fine focus sealed tube X-ray source'
_diffrn_source_current '30 mA'
_diffrn_source_voltage '50 kV'
_exptl_absorpt_coefficient_mu 1.840
_exptl_absorpt_correction_T_max 0.7465
_exptl_absorpt_correction_T_min 0.5937
_exptl_absorpt_correction_type multi-scan
_exptl_absorpt_process_details
;
 SADABS 2016/2: Krause, L., Herbst-Irmer, R., Sheldrick G.M. & Stalke D.,
 J. Appl. Cryst. 48 (2015) 3-10
;
_exptl_crystal_colour red
_exptl_crystal_density_diffrn 1.374
_exptl_crystal_description plate
_exptl_crystal_F_000 492
_exptl_crystal_size_max 0.380
_exptl_crystal_size_mid 0.210
_exptl_crystal_size_min 0.130
_refine_diff_density_max 0.671
_refine_diff_density_min -0.645
_refine_diff_density_rms 0.060
_refine_ls_extinction_method none
_refine_ls_goodness_of_fit_ref 1.026
_refine_ls_hydrogen_treatment constr
_refine_ls_matrix_type full
_refine_ls_number_parameters 281
_refine_ls_number_reflns 8967
_refine_ls_number_restraints 0
_refine_ls_restrained_S_all 1.026
_refine_ls_R_factor_all 0.0482
_refine_ls_R_factor_gt 0.0296
_refine_ls_shift/su_max 0.001
_refine_ls_shift/su_mean 0.000
_refine_ls_structure_factor_coef Fsqd
_refine_ls_weighting_details 'w=1/[\s^2^(Fo^2^)+(0.0263P)^2^+0.3971P] where P=(Fo^2^+2Fc^2^)/3'
_refine_ls_weighting_scheme calc
_refine_ls_wR_factor_gt 0.0630
_refine_ls_wR_factor_ref 0.0684
_reflns_Friedel_coverage 0.000
_reflns_number_gt 7045
_reflns_number_total 8967
_reflns_threshold_expression 'I > 2\s(I)'
_cod_data_source_file d4cp02573c2.cif
_cod_data_source_block RS237_0m
_cod_depositor_comments 'Adding full bibliography for 7249077--7249082.cif.'
_cod_database_code 7249080
_shelx_shelxl_version_number 2019/3
_shelx_space_group_comment
;
The symmetry employed for this shelxl refinement is uniquely defined
by the following loop, which should always be used as a source of
symmetry information in preference to the above space-group names.
They are only intended as comments.
;
_shelx_estimated_absorpt_t_min 0.542
_shelx_estimated_absorpt_t_max 0.796

loop_
_space_group_symop_operation_xyz
'x, y, z'
'-x, -y, -z'

loop_
_atom_site_label
_atom_site_type_symbol
_atom_site_fract_x
_atom_site_fract_y
_atom_site_fract_z
_atom_site_U_iso_or_equiv
_atom_site_adp_type
_atom_site_occupancy
_atom_site_site_symmetry_order
_atom_site_calc_flag
_atom_site_refinement_flags_posn
_atom_site_refinement_flags_adp
_atom_site_refinement_flags_occupancy
_atom_site_disorder_assembly
_atom_site_disorder_group
Br1 Br 0.34342(2) 0.16627(2) 0.51804(2) 0.02570(4) Uani 1 1 d . . . . .
P1 P 0.39556(3) 0.81173(3) 0.16074(3) 0.01802(6) Uani 1 1 d . . . . .
N1 N 0.6109(2) 0.30262(19) 0.33074(16) 0.0520(4) Uani 1 1 d . . . . .
N2 N 0.2059(2) 0.31185(19) 0.3324(2) 0.0602(5) Uani 1 1 d . . . . .
N3 N 0.06965(17) 0.27015(19) 0.76001(15) 0.0522(4) Uani 1 1 d . . . . .
N4 N -0.10433(17) 0.09367(19) 0.34578(16) 0.0526(4) Uani 1 1 d . . . . .
C1 C 0.5449(2) 0.35605(18) 0.38192(16) 0.0388(4) Uani 1 1 d . . . . .
C2 C 0.46666(18) 0.43131(16) 0.44547(16) 0.0343(3) Uani 1 1 d . . . . .
C3 C 0.3205(2) 0.36179(19) 0.38354(18) 0.0420(4) Uani 1 1 d . . . . .
C4 C 0.03660(17) 0.1781(2) 0.65258(16) 0.0393(3) Uani 1 1 d . . . . .
C5 C -0.00640(15) 0.06050(18) 0.51761(14) 0.0332(3) Uani 1 1 d . . . . .
C6 C -0.06193(16) 0.07875(19) 0.42206(16) 0.0385(3) Uani 1 1 d . . . . .
C7 C 0.52746(13) 0.97438(13) 0.30302(12) 0.0228(2) Uani 1 1 d . . . . .
H7A H 0.597917 1.037863 0.277563 0.034 Uiso 1 1 calc R U . . .
H7B H 0.573305 0.946047 0.348153 0.034 Uiso 1 1 calc R U . . .
H7C H 0.483767 1.028770 0.361676 0.034 Uiso 1 1 calc R U . . .
C8 C 0.27020(13) 0.69479(13) 0.20913(12) 0.0200(2) Uani 1 1 d . . . . .
C9 C 0.28797(16) 0.73576(17) 0.33963(14) 0.0334(3) Uani 1 1 d . . . . .
H9 H 0.365780 0.827463 0.404617 0.040 Uiso 1 1 calc R U . . .
C10 C 0.19177(18) 0.6424(2) 0.37477(16) 0.0408(4) Uani 1 1 d . . . . .
H10 H 0.203525 0.670927 0.464112 0.049 Uiso 1 1 calc R U . . .
C11 C 0.07931(17) 0.50861(18) 0.28100(16) 0.0359(3) Uani 1 1 d . . . . .
H11 H 0.014215 0.444798 0.305594 0.043 Uiso 1 1 calc R U . . .
C12 C 0.06137(16) 0.46731(16) 0.15072(15) 0.0331(3) Uani 1 1 d . . . . .
H12 H -0.015979 0.374910 0.086012 0.040 Uiso 1 1 calc R U . . .
C13 C 0.15556(14) 0.56005(15) 0.11460(13) 0.0273(3) Uani 1 1 d . . . . .
H13 H 0.142185 0.531966 0.025350 0.033 Uiso 1 1 calc R U . . .
C14 C 0.30296(13) 0.86256(13) 0.08425(12) 0.0212(2) Uani 1 1 d . . . . .
C15 C 0.31060(15) 0.84424(16) -0.03831(14) 0.0293(3) Uani 1 1 d . . . . .
H15 H 0.369092 0.807023 -0.083723 0.035 Uiso 1 1 calc R U . . .
C16 C 0.23204(17) 0.8808(2) -0.09383(17) 0.0377(3) Uani 1 1 d . . . . .
H16 H 0.234591 0.865791 -0.178580 0.045 Uiso 1 1 calc R U . . .
C17 C 0.15036(17) 0.93880(19) -0.02600(17) 0.0387(3) Uani 1 1 d . . . . .
H17 H 0.097168 0.963900 -0.064330 0.046 Uiso 1 1 calc R U . . .
C18 C 0.14514(18) 0.96084(18) 0.09766(16) 0.0375(3) Uani 1 1 d . . . . .
H18 H 0.090121 1.002705 0.144437 0.045 Uiso 1 1 calc R U . . .
C19 C 0.22056(15) 0.92154(16) 0.15284(13) 0.0294(3) Uani 1 1 d . . . . .
H19 H 0.216077 0.934722 0.236821 0.035 Uiso 1 1 calc R U . . .
C20 C 0.47454(14) 0.71620(13) 0.04741(12) 0.0218(2) Uani 1 1 d . . . . .
C21 C 0.61723(16) 0.76419(17) 0.08340(15) 0.0332(3) Uani 1 1 d . . . . .
H21 H 0.673246 0.847526 0.167860 0.040 Uiso 1 1 calc R U . . .
C22 C 0.6778(2) 0.6897(2) -0.00475(18) 0.0436(4) Uani 1 1 d . . . . .
H22 H 0.775571 0.722494 0.019545 0.052 Uiso 1 1 calc R U . . .
C23 C 0.5966(2) 0.56818(18) -0.12757(16) 0.0392(4) Uani 1 1 d . . . . .
H23 H 0.638931 0.518563 -0.187767 0.047 Uiso 1 1 calc R U . . .
C24 C 0.4547(2) 0.51890(17) -0.16287(15) 0.0391(4) Uani 1 1 d . . . . .
H24 H 0.398924 0.434113 -0.246758 0.047 Uiso 1 1 calc R U . . .
C25 C 0.39275(17) 0.59255(16) -0.07643(14) 0.0337(3) Uani 1 1 d . . . . .
H25 H 0.294871 0.558964 -0.101393 0.040 Uiso 1 1 calc R U . . .

loop_
_atom_site_aniso_label
_atom_site_aniso_U_11
_atom_site_aniso_U_22
_atom_site_aniso_U_33
_atom_site_aniso_U_23
_atom_site_aniso_U_13
_atom_site_aniso_U_12
Br1 0.02727(7) 0.02555(6) 0.02325(6) 0.01119(5) 0.00882(5) 0.01386(5)
P1 0.01976(14) 0.01561(13) 0.01626(13) 0.00629(11) 0.00249(11) 0.00905(11)
N1 0.0833(12) 0.0567(9) 0.0556(9) 0.0401(8) 0.0445(9) 0.0531(9)
N2 0.0557(11) 0.0494(10) 0.0849(13) 0.0422(10) 0.0151(10) 0.0252(8)
N3 0.0457(9) 0.0548(9) 0.0386(8) 0.0136(7) 0.0013(7) 0.0231(8)
N4 0.0415(8) 0.0596(10) 0.0518(9) 0.0373(8) -0.0018(7) 0.0116(7)
C1 0.0593(10) 0.0361(8) 0.0402(8) 0.0259(7) 0.0268(8) 0.0317(8)
C2 0.0474(9) 0.0316(7) 0.0430(8) 0.0265(7) 0.0255(7) 0.0263(7)
C3 0.0519(10) 0.0340(8) 0.0527(10) 0.0280(8) 0.0207(8) 0.0249(8)
C4 0.0320(8) 0.0460(9) 0.0336(8) 0.0189(7) 0.0018(6) 0.0161(7)
C5 0.0214(6) 0.0435(8) 0.0276(7) 0.0189(6) 0.0023(5) 0.0098(6)
C6 0.0286(7) 0.0422(8) 0.0360(8) 0.0213(7) 0.0011(6) 0.0095(6)
C7 0.0230(6) 0.0180(5) 0.0199(5) 0.0053(4) 0.0015(4) 0.0094(5)
C8 0.0210(5) 0.0197(5) 0.0206(5) 0.0103(4) 0.0041(4) 0.0112(4)
C9 0.0323(7) 0.0332(7) 0.0222(6) 0.0135(6) 0.0025(5) 0.0074(6)
C10 0.0429(9) 0.0473(9) 0.0277(7) 0.0243(7) 0.0083(6) 0.0133(7)
C11 0.0332(7) 0.0387(8) 0.0430(8) 0.0296(7) 0.0117(6) 0.0139(6)
C12 0.0279(7) 0.0261(6) 0.0357(7) 0.0160(6) 0.0032(6) 0.0059(5)
C13 0.0270(6) 0.0251(6) 0.0227(6) 0.0112(5) 0.0019(5) 0.0088(5)
C14 0.0211(5) 0.0181(5) 0.0221(5) 0.0100(4) 0.0019(4) 0.0084(4)
C15 0.0279(6) 0.0386(7) 0.0319(7) 0.0249(6) 0.0113(5) 0.0174(6)
C16 0.0366(8) 0.0538(9) 0.0424(8) 0.0385(8) 0.0131(7) 0.0224(7)
C17 0.0371(8) 0.0460(9) 0.0517(9) 0.0354(8) 0.0078(7) 0.0238(7)
C18 0.0408(8) 0.0411(8) 0.0398(8) 0.0189(7) 0.0078(7) 0.0298(7)
C19 0.0353(7) 0.0322(7) 0.0234(6) 0.0112(5) 0.0052(5) 0.0225(6)
C20 0.0287(6) 0.0191(5) 0.0207(5) 0.0102(4) 0.0087(5) 0.0143(5)
C21 0.0340(7) 0.0352(7) 0.0327(7) 0.0131(6) 0.0082(6) 0.0239(6)
C22 0.0464(9) 0.0559(10) 0.0469(9) 0.0255(8) 0.0200(8) 0.0410(9)
C23 0.0680(11) 0.0429(8) 0.0382(8) 0.0269(7) 0.0309(8) 0.0451(9)
C24 0.0611(11) 0.0274(7) 0.0259(7) 0.0098(6) 0.0172(7) 0.0240(7)
C25 0.0372(8) 0.0265(6) 0.0244(6) 0.0062(5) 0.0093(6) 0.0134(6)

loop_
_atom_type_symbol
_atom_type_description
_atom_type_scat_dispersion_real
_atom_type_scat_dispersion_imag
_atom_type_scat_source
C C 0.0033 0.0016 'International Tables Vol C Tables 4.2.6.8 and 6.1.1.4'
H H 0.0000 0.0000 'International Tables Vol C Tables 4.2.6.8 and 6.1.1.4'
N N 0.0061 0.0033 'International Tables Vol C Tables 4.2.6.8 and 6.1.1.4'
P P 0.1023 0.0942 'International Tables Vol C Tables 4.2.6.8 and 6.1.1.4'
Br Br -0.2901 2.4595 'International Tables Vol C Tables 4.2.6.8 and 6.1.1.4'

loop_
_geom_angle_atom_site_label_1
_geom_angle_atom_site_label_2
_geom_angle_atom_site_label_3
_geom_angle
_geom_angle_site_symmetry_1
_geom_angle_site_symmetry_3
_geom_angle_publ_flag
C7 P1 C20 110.26(6) . . ?
C7 P1 C8 108.74(6) . . ?
C20 P1 C8 111.04(6) . . ?
C7 P1 C14 109.52(6) . . ?
C20 P1 C14 109.51(6) . . ?
C8 P1 C14 107.71(6) . . ?
N1 C1 C2 176.36(17) . . ?
C2 C2 C3 121.48(18) 2_666 . ?
C2 C2 C1 120.3(2) 2_666 . ?
C3 C2 C1 117.99(15) . . ?
N2 C3 C2 176.40(18) . . ?
N3 C4 C5 179.2(2) . . ?
C5 C5 C6 121.36(18) 2_556 . ?
C5 C5 C4 121.32(17) 2_556 . ?
C6 C5 C4 117.31(15) . . ?
N4 C6 C5 179.09(19) . . ?
P1 C7 H7A 109.5 . . ?
P1 C7 H7B 109.5 . . ?
H7A C7 H7B 109.5 . . ?
P1 C7 H7C 109.5 . . ?
H7A C7 H7C 109.5 . . ?
H7B C7 H7C 109.5 . . ?
C9 C8 C13 119.60(12) . . ?
C9 C8 P1 120.65(10) . . ?
C13 C8 P1 119.74(9) . . ?
C10 C9 C8 119.83(13) . . ?
C10 C9 H9 120.1 . . ?
C8 C9 H9 120.1 . . ?
C11 C10 C9 120.47(14) . . ?
C11 C10 H10 119.8 . . ?
C9 C10 H10 119.8 . . ?
C10 C11 C12 119.86(14) . . ?
C10 C11 H11 120.1 . . ?
C12 C11 H11 120.1 . . ?
C13 C12 C11 120.25(13) . . ?
C13 C12 H12 119.9 . . ?
C11 C12 H12 119.9 . . ?
C12 C13 C8 119.99(12) . . ?
C12 C13 H13 120.0 . . ?
C8 C13 H13 120.0 . . ?
C15 C14 C19 120.31(12) . . ?
C15 C14 P1 122.56(10) . . ?
C19 C14 P1 117.13(10) . . ?
C16 C15 C14 119.52(13) . . ?
C16 C15 H15 120.2 . . ?
C14 C15 H15 120.2 . . ?
C17 C16 C15 120.08(14) . . ?
C17 C16 H16 120.0 . . ?
C15 C16 H16 120.0 . . ?
C16 C17 C18 120.64(13) . . ?
C16 C17 H17 119.7 . . ?
C18 C17 H17 119.7 . . ?
C17 C18 C19 119.80(14) . . ?
C17 C18 H18 120.1 . . ?
C19 C18 H18 120.1 . . ?
C18 C19 C14 119.62(13) . . ?
C18 C19 H19 120.2 . . ?
C14 C19 H19 120.2 . . ?
C21 C20 C25 119.76(12) . . ?
C21 C20 P1 119.89(10) . . ?
C25 C20 P1 120.35(10) . . ?
C20 C21 C22 119.63(14) . . ?
C20 C21 H21 120.2 . . ?
C22 C21 H21 120.2 . . ?
C23 C22 C21 120.35(16) . . ?
C23 C22 H22 119.8 . . ?
C21 C22 H22 119.8 . . ?
C24 C23 C22 120.18(13) . . ?
C24 C23 H23 119.9 . . ?
C22 C23 H23 119.9 . . ?
C23 C24 C25 120.21(14) . . ?
C23 C24 H24 119.9 . . ?
C25 C24 H24 119.9 . . ?
C24 C25 C20 119.85(15) . . ?
C24 C25 H25 120.1 . . ?
C20 C25 H25 120.1 . . ?

loop_
_geom_bond_atom_site_label_1
_geom_bond_atom_site_label_2
_geom_bond_distance
_geom_bond_site_symmetry_2
_geom_bond_publ_flag
P1 C7 1.7803(12) . ?
P1 C20 1.7939(12) . ?
P1 C8 1.7960(13) . ?
P1 C14 1.7970(12) . ?
N1 C1 1.141(2) . ?
N2 C3 1.141(2) . ?
N3 C4 1.142(2) . ?
N4 C6 1.140(2) . ?
C1 C2 1.443(2) . ?
C2 C2 1.352(3) 2_666 ?
C2 C3 1.432(3) . ?
C4 C5 1.440(2) . ?
C5 C5 1.342(3) 2_556 ?
C5 C6 1.436(2) . ?
C7 H7A 0.9800 . ?
C7 H7B 0.9800 . ?
C7 H7C 0.9800 . ?
C8 C9 1.3895(18) . ?
C8 C13 1.3940(18) . ?
C9 C10 1.387(2) . ?
C9 H9 0.9500 . ?
C10 C11 1.378(2) . ?
C10 H10 0.9500 . ?
C11 C12 1.386(2) . ?
C11 H11 0.9500 . ?
C12 C13 1.382(2) . ?
C12 H12 0.9500 . ?
C13 H13 0.9500 . ?
C14 C15 1.3913(18) . ?
C14 C19 1.3950(18) . ?
C15 C16 1.3899(19) . ?
C15 H15 0.9500 . ?
C16 C17 1.380(2) . ?
C16 H16 0.9500 . ?
C17 C18 1.387(2) . ?
C17 H17 0.9500 . ?
C18 C19 1.3881(19) . ?
C18 H18 0.9500 . ?
C19 H19 0.9500 . ?
C20 C21 1.3868(19) . ?
C20 C25 1.3965(18) . ?
C21 C22 1.389(2) . ?
C21 H21 0.9500 . ?
C22 C23 1.382(3) . ?
C22 H22 0.9500 . ?
C23 C24 1.374(3) . ?
C23 H23 0.9500 . ?
C24 C25 1.387(2) . ?
C24 H24 0.9500 . ?
C25 H25 0.9500 . ?

loop_
_geom_torsion_atom_site_label_1
_geom_torsion_atom_site_label_2
_geom_torsion_atom_site_label_3
_geom_torsion_atom_site_label_4
_geom_torsion
_geom_torsion_site_symmetry_1
_geom_torsion_site_symmetry_2
_geom_torsion_site_symmetry_3
_geom_torsion_site_symmetry_4
_geom_torsion_publ_flag
C7 P1 C8 C9 -1.69(13) . . . . ?
C20 P1 C8 C9 119.80(12) . . . . ?
C14 P1 C8 C9 -120.30(12) . . . . ?
C7 P1 C8 C13 179.71(10) . . . . ?
C20 P1 C8 C13 -58.80(12) . . . . ?
C14 P1 C8 C13 61.10(11) . . . . ?
C13 C8 C9 C10 0.1(2) . . . . ?
P1 C8 C9 C10 -178.53(13) . . . . ?
C8 C9 C10 C11 0.6(3) . . . . ?
C9 C10 C11 C12 -0.5(3) . . . . ?
C10 C11 C12 C13 -0.2(2) . . . . ?
C11 C12 C13 C8 0.9(2) . . . . ?
C9 C8 C13 C12 -0.8(2) . . . . ?
P1 C8 C13 C12 177.83(11) . . . . ?
C7 P1 C14 C15 113.68(11) . . . . ?
C20 P1 C14 C15 -7.35(13) . . . . ?
C8 P1 C14 C15 -128.22(11) . . . . ?
C7 P1 C14 C19 -66.71(12) . . . . ?
C20 P1 C14 C19 172.26(10) . . . . ?
C8 P1 C14 C19 51.40(12) . . . . ?
C19 C14 C15 C16 -2.0(2) . . . . ?
P1 C14 C15 C16 177.60(12) . . . . ?
C14 C15 C16 C17 1.9(2) . . . . ?
C15 C16 C17 C18 -0.2(3) . . . . ?
C16 C17 C18 C19 -1.3(3) . . . . ?
C17 C18 C19 C14 1.1(2) . . . . ?
C15 C14 C19 C18 0.5(2) . . . . ?
P1 C14 C19 C18 -179.11(12) . . . . ?
C7 P1 C20 C21 6.54(13) . . . . ?
C8 P1 C20 C21 -114.06(11) . . . . ?
C14 P1 C20 C21 127.12(11) . . . . ?
C7 P1 C20 C25 -174.23(11) . . . . ?
C8 P1 C20 C25 65.17(12) . . . . ?
C14 P1 C20 C25 -53.65(12) . . . . ?
C25 C20 C21 C22 0.7(2) . . . . ?
P1 C20 C21 C22 179.96(12) . . . . ?
C20 C21 C22 C23 -0.2(3) . . . . ?
C21 C22 C23 C24 -0.8(3) . . . . ?
C22 C23 C24 C25 1.3(2) . . . . ?
C23 C24 C25 C20 -0.7(2) . . . . ?
C21 C20 C25 C24 -0.3(2) . . . . ?
P1 C20 C25 C24 -179.52(12) . . . . ?
